data_7032721
loop_
_publ_author_name
'Yuvaraj, K.'
'Roy, Dipak Kumar'
'Anju, V. P.'
'Mondal, Bijnaneswar'
'Varghese, Babu'
'Ghosh, Sundargopal'

_publ_section_title
;
 Mixed-metal chalcogenide tetrahedral clusters with an exo-polyhedral
 metal fragment.
;
_journal_issue 45
_journal_name_full 'Dalton transactions (Cambridge, England : 2003)'
_journal_page_first 17184
_journal_page_last 17190
_journal_paper_doi 10.1039/c4dt02329c
_journal_volume 43
_journal_year 2014
_chemical_formula_moiety 'C21 H16 O11 Os3 Ru S'
_chemical_formula_sum 'C21 H16 O11 Os3 Ru S'
_chemical_formula_weight 1148.06
_chemical_name_systematic
; 
 ? 
;
_space_group_IT_number 14
_symmetry_cell_setting monoclinic
_symmetry_space_group_name_Hall '-P 2yn'
_symmetry_space_group_name_H-M 'P 1 21/n 1'
_atom_sites_solution_hydrogens geom
_atom_sites_solution_primary direct
_atom_sites_solution_secondary difmap
_audit_creation_method SHELXL-97
_cell_angle_alpha 90.00
_cell_angle_beta 102.006(2)
_cell_angle_gamma 90.00
_cell_formula_units_Z 4
_cell_length_a 8.6735(3)
_cell_length_b 28.0865(9)
_cell_length_c 11.7927(4)
_cell_measurement_reflns_used 7377
_cell_measurement_temperature 296(2)
_cell_measurement_theta_max 23.24
_cell_measurement_theta_min 2.66
_cell_volume 2809.96(16)
_computing_cell_refinement 'APEX2/SAINT (Bruker, 2004)'
_computing_data_collection 'APEX2 (Bruker, 2004)'
_computing_data_reduction 'SAINT/XPREP (Bruker, 2004)'
_computing_molecular_graphics 'ORTEP3 (Farrugia, 1997) and Mercury (Bruno et al., 2002)'
_computing_publication_material 'SHELXL-97 (Sheldrick, 2008)'
_computing_structure_refinement 'SHELXL-97 (Sheldrick, 2008)'
_computing_structure_solution 'SIR92 (Altornare et al., 1993)'
_diffrn_ambient_temperature 293(2)
_diffrn_measured_fraction_theta_full 0.985
_diffrn_measured_fraction_theta_max 0.985
_diffrn_measurement_device_type 'Bruker axs kappa apex2 CCD Diffractometer'
_diffrn_measurement_method '\w and \f scan'
_diffrn_radiation_monochromator graphite
_diffrn_radiation_source 'fine-focus sealed tube'
_diffrn_radiation_type MoK\a
_diffrn_radiation_wavelength 0.71073
_diffrn_reflns_av_R_equivalents 0.0469
_diffrn_reflns_av_sigmaI/netI 0.0454
_diffrn_reflns_limit_h_max 9
_diffrn_reflns_limit_h_min -9
_diffrn_reflns_limit_k_max 31
_diffrn_reflns_limit_k_min -30
_diffrn_reflns_limit_l_max 12
_diffrn_reflns_limit_l_min -13
_diffrn_reflns_number 19338
_diffrn_reflns_theta_full 23.57
_diffrn_reflns_theta_max 23.57
_diffrn_reflns_theta_min 2.28
_exptl_absorpt_coefficient_mu 14.175
_exptl_absorpt_correction_T_max 0.3433
_exptl_absorpt_correction_T_min 0.1536
_exptl_absorpt_correction_type multi-scan
_exptl_absorpt_process_details 'SADABS (Bruker, 2004)'
_exptl_crystal_colour yellow
_exptl_crystal_density_diffrn 2.713
_exptl_crystal_density_method 'not measured'
_exptl_crystal_description needle
_exptl_crystal_F_000 2072
_exptl_crystal_size_max 0.20
_exptl_crystal_size_mid 0.15
_exptl_crystal_size_min 0.10
_refine_diff_density_max 2.134
_refine_diff_density_min -1.058
_refine_diff_density_rms 0.229
_refine_ls_extinction_method none
_refine_ls_goodness_of_fit_ref 1.119
_refine_ls_hydrogen_treatment mixed
_refine_ls_matrix_type full
_refine_ls_number_parameters 334
_refine_ls_number_reflns 4124
_refine_ls_number_restraints 0
_refine_ls_restrained_S_all 1.119
_refine_ls_R_factor_all 0.0608
_refine_ls_R_factor_gt 0.0465
_refine_ls_shift/su_max 0.002
_refine_ls_shift/su_mean 0.000
_refine_ls_structure_factor_coef Fsqd
_refine_ls_weighting_details 'calc w=1/[\s^2^(Fo^2^)+(0.0297P)^2^+77.4498P] where P=(Fo^2^+2Fc^2^)/3'
_refine_ls_weighting_scheme calc
_refine_ls_wR_factor_gt 0.1094
_refine_ls_wR_factor_ref 0.1145
_reflns_number_gt 3351
_reflns_number_total 4124
_reflns_threshold_expression >2sigma(I)
_cod_data_source_file c4dt02329c2.cif
_cod_data_source_block 3
_cod_depositor_comments
;
The following automatic conversions were performed:

'_symmetry_cell_setting' value 'Monoclinic' changed to 'monoclinic'
according to
/usr/data/users/saulius/crontab/automatic-downloads/rss-feeds/RSC/lib/dictionaries/cif_core.dic
dictionary named 'cif_core.dic' version 2.4.2 from 2011-04-26.

Automatic conversion script
Id: cif_fix_values 2827 2014-09-09 07:05:25Z andrius 

 Adding full bibliography for 7032721--7032723.cif.
;
_cod_original_sg_symbol_H-M P21/n
_cod_database_code 7032721

loop_
_symmetry_equiv_pos_as_xyz
'x, y, z'
'-x+1/2, y+1/2, -z+1/2'
'-x, -y, -z'
'x-1/2, -y-1/2, z-1/2'

loop_
_atom_site_label
_atom_site_type_symbol
_atom_site_fract_x
_atom_site_fract_y
_atom_site_fract_z
_atom_site_U_iso_or_equiv
_atom_site_adp_type
_atom_site_occupancy
_atom_site_symmetry_multiplicity
_atom_site_calc_flag
_atom_site_refinement_flags
C1 C 0.358(2) 0.1749(7) 1.1170(16) 0.053(5) Uani 1 1 d .
C2 C 0.364(2) 0.1982(6) 1.0119(15) 0.045(4) Uani 1 1 d .
C3 C 0.516(2) 0.1887(6) 0.9855(14) 0.041(4) Uani 1 1 d .
C4 C 0.603(2) 0.1635(6) 1.0761(15) 0.043(4) Uani 1 1 d .
C5 C 0.506(2) 0.1533(7) 1.1566(15) 0.049(5) Uani 1 1 d .
C6 C 0.559(3) 0.1271(8) 1.2738(16) 0.074(7) Uani 1 1 d .
H6A H 0.4715 0.1245 1.3116 0.112 Uiso 1 1 calc R
H6B H 0.6424 0.1447 1.3222 0.112 Uiso 1 1 calc R
H6C H 0.5962 0.0958 1.2602 0.112 Uiso 1 1 calc R
C7 C 0.7721(19) 0.1479(7) 1.0924(17) 0.057(5) Uani 1 1 d .
H7A H 0.8018 0.1309 1.1642 0.085 Uiso 1 1 calc R
H7B H 0.8385 0.1753 1.0939 0.085 Uiso 1 1 calc R
H7C H 0.7839 0.1275 1.0294 0.085 Uiso 1 1 calc R
C8 C 0.572(2) 0.2106(7) 0.8822(15) 0.061(6) Uani 1 1 d .
H8A H 0.4856 0.2259 0.8317 0.092 Uiso 1 1 calc R
H8B H 0.6139 0.1860 0.8406 0.092 Uiso 1 1 calc R
H8C H 0.6534 0.2336 0.9098 0.092 Uiso 1 1 calc R
C9 C 0.237(2) 0.2304(8) 0.942(2) 0.081(7) Uani 1 1 d .
H9A H 0.2688 0.2413 0.8737 0.122 Uiso 1 1 calc R
H9B H 0.2209 0.2574 0.9889 0.122 Uiso 1 1 calc R
H9C H 0.1399 0.2129 0.9211 0.122 Uiso 1 1 calc R
C10 C 0.223(3) 0.1817(8) 1.184(2) 0.083(7) Uani 1 1 d .
H10A H 0.2444 0.1626 1.2531 0.124 Uiso 1 1 calc R
H10B H 0.1251 0.1720 1.1357 0.124 Uiso 1 1 calc R
H10C H 0.2171 0.2146 1.2045 0.124 Uiso 1 1 calc R
C11 C 0.523(3) 0.0666(7) 0.971(2) 0.065(6) Uani 1 1 d .
C12 C 0.242(3) 0.0782(7) 1.0275(19) 0.064(6) Uani 1 1 d .
C13 C 0.262(2) 0.2090(7) 0.6081(18) 0.060(6) Uani 1 1 d .
C14 C -0.023(2) 0.1937(7) 0.6918(17) 0.056(5) Uani 1 1 d .
C15 C 0.015(3) 0.1564(7) 0.476(2) 0.061(5) Uani 1 1 d .
C16 C -0.097(3) 0.0910(8) 0.7831(18) 0.063(6) Uani 1 1 d .
C17 C 0.079(2) 0.0076(8) 0.7687(19) 0.063(6) Uani 1 1 d .
C18 C -0.115(2) 0.0563(7) 0.5670(19) 0.057(5) Uani 1 1 d .
C19 C 0.279(2) 0.0738(9) 0.4548(17) 0.075(8) Uani 1 1 d .
C20 C 0.466(3) 0.0305(10) 0.659(2) 0.085(8) Uani 1 1 d .
C21 C 0.506(3) 0.1269(9) 0.5980(18) 0.067(6) Uani 1 1 d .
O1 O 0.609(2) 0.0364(6) 0.9627(17) 0.097(6) Uani 1 1 d .
O2 O 0.148(2) 0.0546(7) 1.0537(16) 0.111(7) Uani 1 1 d .
O3 O 0.3507(19) 0.2390(5) 0.5914(16) 0.095(6) Uani 1 1 d .
O4 O -0.1111(18) 0.2161(6) 0.7279(14) 0.082(5) Uani 1 1 d .
O5 O -0.052(2) 0.1526(7) 0.3825(14) 0.096(6) Uani 1 1 d .
O6 O -0.186(2) 0.1058(6) 0.8349(16) 0.092(5) Uani 1 1 d .
O7 O 0.100(2) -0.0303(6) 0.8078(15) 0.093(5) Uani 1 1 d .
O8 O -0.2113(19) 0.0500(7) 0.4858(14) 0.103(6) Uani 1 1 d .
O9 O 0.2263(19) 0.0704(6) 0.3576(14) 0.083(5) Uani 1 1 d .
O10 O 0.545(2) -0.0008(7) 0.684(2) 0.126(8) Uani 1 1 d .
O11 O 0.6036(18) 0.1511(6) 0.5885(15) 0.091(5) Uani 1 1 d .
S1 S 0.2693(5) 0.11396(14) 0.7877(4) 0.0367(10) Uani 1 1 d .
Ru2 Ru 0.39554(16) 0.11943(5) 0.99042(12) 0.0402(4) Uani 1 1 d .
Os1 Os 0.12768(8) 0.15885(2) 0.63093(6) 0.0406(2) Uani 1 1 d .
Os2 Os 0.04732(8) 0.06888(2) 0.69640(6) 0.0387(2) Uani 1 1 d .
Os3 Os 0.33490(8) 0.08558(3) 0.61408(6) 0.0423(2) Uani 1 1 d .

loop_
_atom_site_aniso_label
_atom_site_aniso_U_11
_atom_site_aniso_U_22
_atom_site_aniso_U_33
_atom_site_aniso_U_23
_atom_site_aniso_U_13
_atom_site_aniso_U_12
C1 0.058(13) 0.053(12) 0.046(12) -0.018(10) 0.011(10) -0.019(10)
C2 0.052(11) 0.041(10) 0.037(10) -0.004(8) -0.004(9) -0.001(8)
C3 0.041(10) 0.042(10) 0.036(10) -0.004(8) 0.003(8) -0.018(8)
C4 0.047(10) 0.041(10) 0.035(10) -0.009(8) -0.002(9) -0.007(8)
C5 0.048(11) 0.052(11) 0.040(11) 0.010(9) -0.004(9) -0.015(9)
C6 0.074(15) 0.098(18) 0.043(12) 0.008(12) -0.008(11) -0.022(13)
C7 0.035(10) 0.064(13) 0.066(13) -0.010(11) -0.001(10) -0.001(9)
C8 0.080(15) 0.064(13) 0.035(11) 0.000(10) 0.001(10) -0.006(11)
C9 0.053(13) 0.082(16) 0.096(18) -0.023(14) -0.016(13) 0.012(12)
C10 0.061(15) 0.080(16) 0.11(2) 0.004(15) 0.034(14) -0.021(12)
C11 0.063(13) 0.022(10) 0.096(17) 0.001(10) -0.016(12) -0.013(10)
C12 0.079(15) 0.039(12) 0.069(14) 0.005(10) 0.006(12) -0.033(11)
C13 0.059(13) 0.034(11) 0.075(14) 0.010(10) -0.014(11) -0.012(10)
C14 0.056(13) 0.047(12) 0.058(13) -0.015(10) -0.008(10) 0.014(10)
C15 0.067(14) 0.044(12) 0.066(15) -0.001(11) 0.001(12) 0.001(10)
C16 0.058(13) 0.074(15) 0.052(13) -0.001(11) 0.001(11) -0.008(11)
C17 0.046(12) 0.068(15) 0.073(15) 0.010(12) 0.009(11) -0.002(10)
C18 0.050(12) 0.049(12) 0.076(15) -0.012(11) 0.018(12) -0.009(9)
C19 0.057(13) 0.14(2) 0.034(12) -0.028(13) 0.017(10) -0.065(14)
C20 0.056(15) 0.09(2) 0.10(2) -0.031(16) 0.007(14) 0.009(14)
C21 0.056(14) 0.094(18) 0.050(13) -0.015(12) 0.005(11) -0.011(13)
O1 0.090(12) 0.056(10) 0.142(16) 0.008(10) 0.018(11) 0.023(9)
O2 0.127(16) 0.111(15) 0.104(14) 0.001(11) 0.041(12) -0.057(13)
O3 0.083(12) 0.061(10) 0.128(15) 0.038(10) -0.010(10) -0.017(9)
O4 0.071(10) 0.082(11) 0.095(12) -0.010(9) 0.023(9) 0.023(9)
O5 0.093(12) 0.128(15) 0.051(10) 0.008(10) -0.023(9) 0.014(11)
O6 0.080(12) 0.100(13) 0.109(14) -0.021(11) 0.050(11) 0.008(10)
O7 0.088(12) 0.076(12) 0.108(14) 0.036(10) 0.005(10) -0.008(9)
O8 0.068(10) 0.136(16) 0.079(11) -0.044(11) -0.044(10) -0.016(10)
O9 0.085(11) 0.103(13) 0.061(10) -0.025(9) 0.016(9) -0.015(9)
O10 0.092(14) 0.092(14) 0.18(2) -0.009(14) -0.002(14) 0.032(12)
O11 0.056(10) 0.106(13) 0.112(14) -0.008(11) 0.019(9) -0.042(10)
S1 0.034(2) 0.035(2) 0.037(2) -0.0015(19) -0.0016(19) -0.0031(18)
Ru2 0.0408(8) 0.0386(8) 0.0367(8) 0.0035(6) -0.0022(6) -0.0073(6)
Os1 0.0422(4) 0.0347(4) 0.0390(4) -0.0005(3) -0.0049(3) 0.0018(3)
Os2 0.0364(4) 0.0375(4) 0.0404(4) -0.0052(3) 0.0037(3) -0.0047(3)
Os3 0.0373(4) 0.0420(4) 0.0474(4) -0.0063(3) 0.0080(3) -0.0007(3)

loop_
_atom_type_symbol
_atom_type_description
_atom_type_scat_dispersion_real
_atom_type_scat_dispersion_imag
_atom_type_scat_source
C C 0.0033 0.0016 'International Tables Vol C Tables 4.2.6.8 and 6.1.1.4'
H H 0.0000 0.0000 'International Tables Vol C Tables 4.2.6.8 and 6.1.1.4'
O O 0.0106 0.0060 'International Tables Vol C Tables 4.2.6.8 and 6.1.1.4'
S S 0.1246 0.1234 'International Tables Vol C Tables 4.2.6.8 and 6.1.1.4'
Ru Ru -1.2594 0.8363 'International Tables Vol C Tables 4.2.6.8 and 6.1.1.4'
Os Os -1.2165 7.6030 'International Tables Vol C Tables 4.2.6.8 and 6.1.1.4'

loop_
_geom_angle_atom_site_label_1
_geom_angle_atom_site_label_2
_geom_angle_atom_site_label_3
_geom_angle
C5 C1 C2 107.0(16)
C5 C1 C10 127.9(18)
C2 C1 C10 124.1(19)
C5 C1 Ru2 70.8(11)
C2 C1 Ru2 72.4(10)
C10 C1 Ru2 131.0(13)
C1 C2 C3 108.0(16)
C1 C2 C9 126.0(19)
C3 C2 C9 125.9(18)
C1 C2 Ru2 70.8(10)
C3 C2 Ru2 69.9(9)
C9 C2 Ru2 127.7(13)
C4 C3 C2 108.0(15)
C4 C3 C8 127.6(17)
C2 C3 C8 123.8(16)
C4 C3 Ru2 73.3(10)
C2 C3 Ru2 72.6(9)
C8 C3 Ru2 127.2(12)
C3 C4 C5 108.4(15)
C3 C4 C7 128.0(17)
C5 C4 C7 123.6(16)
C3 C4 Ru2 70.9(9)
C5 C4 Ru2 70.0(10)
C7 C4 Ru2 124.5(12)
C1 C5 C4 108.5(15)
C1 C5 C6 125.6(18)
C4 C5 C6 125.6(17)
C1 C5 Ru2 72.2(10)
C4 C5 Ru2 72.7(10)
C6 C5 Ru2 125.5(13)
C5 C6 H6A 109.5
C5 C6 H6B 109.5
H6A C6 H6B 109.5
C5 C6 H6C 109.5
H6A C6 H6C 109.5
H6B C6 H6C 109.5
C4 C7 H7A 109.5
C4 C7 H7B 109.5
H7A C7 H7B 109.5
C4 C7 H7C 109.5
H7A C7 H7C 109.5
H7B C7 H7C 109.5
C3 C8 H8A 109.5
C3 C8 H8B 109.5
H8A C8 H8B 109.5
C3 C8 H8C 109.5
H8A C8 H8C 109.5
H8B C8 H8C 109.5
C2 C9 H9A 109.5
C2 C9 H9B 109.5
H9A C9 H9B 109.5
C2 C9 H9C 109.5
H9A C9 H9C 109.5
H9B C9 H9C 109.5
C1 C10 H10A 109.5
C1 C10 H10B 109.5
H10A C10 H10B 109.5
C1 C10 H10C 109.5
H10A C10 H10C 109.5
H10B C10 H10C 109.5
O1 C11 Ru2 175.2(18)
O2 C12 Ru2 177(2)
O3 C13 Os1 177(2)
O4 C14 Os1 177.3(19)
O5 C15 Os1 176.7(19)
O6 C16 Os2 178(2)
O7 C17 Os2 177(2)
O8 C18 Os2 177(2)
O9 C19 Os3 170(2)
O10 C20 Os3 178(3)
O11 C21 Os3 179(2)
Os1 S1 Os2 71.82(11)
Os1 S1 Os3 71.51(12)
Os2 S1 Os3 75.31(12)
Os1 S1 Ru2 142.66(19)
Os2 S1 Ru2 129.91(19)
Os3 S1 Ru2 137.18(18)
C12 Ru2 C11 90.3(9)
C12 Ru2 C5 104.8(8)
C11 Ru2 C5 106.8(8)
C12 Ru2 C3 154.9(8)
C11 Ru2 C3 113.3(8)
C5 Ru2 C3 61.7(6)
C12 Ru2 C1 93.7(8)
C11 Ru2 C1 143.1(8)
C5 Ru2 C1 37.0(7)
C3 Ru2 C1 62.5(7)
C12 Ru2 C4 140.7(8)
C11 Ru2 C4 93.0(7)
C5 Ru2 C4 37.3(6)
C3 Ru2 C4 35.8(6)
C1 Ru2 C4 61.8(7)
C12 Ru2 C2 118.0(9)
C11 Ru2 C2 150.7(8)
C5 Ru2 C2 61.1(6)
C3 Ru2 C2 37.5(6)
C1 Ru2 C2 36.8(6)
C4 Ru2 C2 60.7(6)
C12 Ru2 S1 89.6(6)
C11 Ru2 S1 89.2(7)
C5 Ru2 S1 158.1(5)
C3 Ru2 S1 98.6(4)
C1 Ru2 S1 127.4(5)
C4 Ru2 S1 129.5(5)
C2 Ru2 S1 97.7(4)
C13 Os1 C15 95.7(9)
C13 Os1 C14 99.6(9)
C15 Os1 C14 97.3(8)
C13 Os1 S1 105.9(6)
C15 Os1 S1 145.0(6)
C14 Os1 S1 105.5(6)
C13 Os1 Os3 96.6(6)
C15 Os1 Os3 96.7(6)
C14 Os1 Os3 157.4(6)
S1 Os1 Os3 54.47(10)
C13 Os1 Os2 156.9(6)
C15 Os1 Os2 97.3(6)
C14 Os1 Os2 97.5(6)
S1 Os1 Os2 54.21(10)
Os3 Os1 Os2 63.05(3)
C16 Os2 C18 91.7(8)
C16 Os2 C17 96.1(9)
C18 Os2 C17 102.0(9)
C16 Os2 S1 98.5(6)
C18 Os2 S1 150.4(6)
C17 Os2 S1 104.4(6)
C16 Os2 Os1 94.9(7)
C18 Os2 Os1 97.7(6)
C17 Os2 Os1 157.1(6)
S1 Os2 Os1 53.97(10)
C16 Os2 Os3 147.9(6)
C18 Os2 Os3 108.1(6)
C17 Os2 Os3 103.8(6)
S1 Os2 Os3 52.44(10)
Os1 Os2 Os3 58.36(2)
C19 Os3 C21 93.0(8)
C19 Os3 C20 98.7(11)
C21 Os3 C20 95.2(10)
C19 Os3 S1 150.1(7)
C21 Os3 S1 102.2(6)
C20 Os3 S1 105.3(8)
C19 Os3 Os1 99.6(8)
C21 Os3 Os1 94.8(7)
C20 Os3 Os1 158.6(8)
S1 Os3 Os1 54.02(10)
C19 Os3 Os2 104.3(6)
C21 Os3 Os2 150.0(7)
C20 Os3 Os2 106.0(8)
S1 Os3 Os2 52.25(10)
Os1 Os3 Os2 58.59(2)

loop_
_geom_bond_atom_site_label_1
_geom_bond_atom_site_label_2
_geom_bond_distance
C1 C5 1.41(3)
C1 C2 1.41(2)
C1 C10 1.55(3)
C1 Ru2 2.228(18)
C2 C3 1.44(2)
C2 C9 1.53(3)
C2 Ru2 2.250(17)
C3 C4 1.37(2)
C3 C8 1.53(2)
C3 Ru2 2.214(16)
C4 C5 1.42(2)
C4 C7 1.50(2)
C4 Ru2 2.244(16)
C5 C6 1.55(3)
C5 Ru2 2.209(17)
C6 H6A 0.9600
C6 H6B 0.9600
C6 H6C 0.9600
C7 H7A 0.9600
C7 H7B 0.9600
C7 H7C 0.9600
C8 H8A 0.9600
C8 H8B 0.9600
C8 H8C 0.9600
C9 H9A 0.9600
C9 H9B 0.9600
C9 H9C 0.9600
C10 H10A 0.9600
C10 H10B 0.9600
C10 H10C 0.9600
C11 O1 1.15(2)
C11 Ru2 1.89(2)
C12 O2 1.14(2)
C12 Ru2 1.89(2)
C13 O3 1.18(2)
C13 Os1 1.88(2)
C14 O4 1.14(2)
C14 Os1 1.89(2)
C15 O5 1.14(2)
C15 Os1 1.88(2)
C16 O6 1.16(2)
C16 Os2 1.88(2)
C17 O7 1.16(2)
C17 Os2 1.92(2)
C18 O8 1.14(2)
C18 Os2 1.88(2)
C19 O9 1.15(2)
C19 Os3 1.869(19)
C20 O10 1.12(3)
C20 Os3 1.93(3)
C21 O11 1.11(2)
C21 Os3 1.92(2)
S1 Os1 2.361(4)
S1 Os2 2.368(4)
S1 Os3 2.374(4)
S1 Ru2 2.418(4)
Os1 Os3 2.7666(10)
Os1 Os2 2.7733(10)
Os2 Os3 2.8968(10)

loop_
_geom_torsion_atom_site_label_1
_geom_torsion_atom_site_label_2
_geom_torsion_atom_site_label_3
_geom_torsion_atom_site_label_4
_geom_torsion
C5 C1 C2 C3 2.5(19)
C10 C1 C2 C3 171.6(17)
Ru2 C1 C2 C3 -60.3(12)
C5 C1 C2 C9 -174.0(17)
C10 C1 C2 C9 -5(3)
Ru2 C1 C2 C9 123.2(18)
C5 C1 C2 Ru2 62.8(12)
C10 C1 C2 Ru2 -128.1(18)
C1 C2 C3 C4 -4.4(19)
C9 C2 C3 C4 172.1(17)
Ru2 C2 C3 C4 -65.2(12)
C1 C2 C3 C8 -175.7(15)
C9 C2 C3 C8 1(3)
Ru2 C2 C3 C8 123.5(16)
C1 C2 C3 Ru2 60.9(12)
C9 C2 C3 Ru2 -122.6(18)
C2 C3 C4 C5 4.5(19)
C8 C3 C4 C5 175.4(16)
Ru2 C3 C4 C5 -60.2(12)
C2 C3 C4 C7 -175.9(16)
C8 C3 C4 C7 -5(3)
Ru2 C3 C4 C7 119.3(18)
C2 C3 C4 Ru2 64.8(11)
C8 C3 C4 Ru2 -124.4(18)
C2 C1 C5 C4 0(2)
C10 C1 C5 C4 -168.3(18)
Ru2 C1 C5 C4 64.1(12)
C2 C1 C5 C6 174.8(17)
C10 C1 C5 C6 6(3)
Ru2 C1 C5 C6 -121.4(19)
C2 C1 C5 Ru2 -63.9(12)
C10 C1 C5 Ru2 128(2)
C3 C4 C5 C1 -3(2)
C7 C4 C5 C1 177.4(16)
Ru2 C4 C5 C1 -63.8(12)
C3 C4 C5 C6 -177.5(17)
C7 C4 C5 C6 3(3)
Ru2 C4 C5 C6 121.7(19)
C3 C4 C5 Ru2 60.8(12)
C7 C4 C5 Ru2 -118.8(16)
O2 C12 Ru2 C11 134(43)
O2 C12 Ru2 C5 27(44)
O2 C12 Ru2 C3 -27(45)
O2 C12 Ru2 C1 -9(44)
O2 C12 Ru2 C4 39(44)
O2 C12 Ru2 C2 -38(44)
O2 C12 Ru2 S1 -136(43)
O1 C11 Ru2 C12 -143(27)
O1 C11 Ru2 C5 -37(27)
O1 C11 Ru2 C3 29(27)
O1 C11 Ru2 C1 -46(27)
O1 C11 Ru2 C4 -2(27)
O1 C11 Ru2 C2 23(28)
O1 C11 Ru2 S1 128(27)
C1 C5 Ru2 C12 -76.2(13)
C4 C5 Ru2 C12 167.2(11)
C6 C5 Ru2 C12 45.3(19)
C1 C5 Ru2 C11 -171.1(12)
C4 C5 Ru2 C11 72.3(12)
C6 C5 Ru2 C11 -49.6(18)
C1 C5 Ru2 C3 81.0(11)
C4 C5 Ru2 C3 -35.6(10)
C6 C5 Ru2 C3 -157.5(19)
C4 C5 Ru2 C1 -116.7(15)
C6 C5 Ru2 C1 122(2)
C1 C5 Ru2 C4 116.7(15)
C6 C5 Ru2 C4 -122(2)
C1 C5 Ru2 C2 38.0(11)
C4 C5 Ru2 C2 -78.6(11)
C6 C5 Ru2 C2 159.5(19)
C1 C5 Ru2 S1 53.6(19)
C4 C5 Ru2 S1 -63.1(19)
C6 C5 Ru2 S1 175.1(11)
C4 C3 Ru2 C12 99(2)
C2 C3 Ru2 C12 -16(2)
C8 C3 Ru2 C12 -136(2)
C4 C3 Ru2 C11 -60.1(13)
C2 C3 Ru2 C11 -175.6(11)
C8 C3 Ru2 C11 64.8(18)
C4 C3 Ru2 C5 37.1(10)
C2 C3 Ru2 C5 -78.5(11)
C8 C3 Ru2 C5 162.0(19)
C4 C3 Ru2 C1 79.2(11)
C2 C3 Ru2 C1 -36.4(10)
C8 C3 Ru2 C1 -156.0(19)
C2 C3 Ru2 C4 -115.6(14)
C8 C3 Ru2 C4 125(2)
C4 C3 Ru2 C2 115.6(14)
C8 C3 Ru2 C2 -120(2)
C4 C3 Ru2 S1 -152.9(10)
C2 C3 Ru2 S1 91.5(9)
C8 C3 Ru2 S1 -28.0(16)
C5 C1 Ru2 C12 109.8(12)
C2 C1 Ru2 C12 -134.4(12)
C10 C1 Ru2 C12 -14(2)
C5 C1 Ru2 C11 14.3(18)
C2 C1 Ru2 C11 130.1(14)
C10 C1 Ru2 C11 -110(2)
C2 C1 Ru2 C5 115.8(15)
C10 C1 Ru2 C5 -124(2)
C5 C1 Ru2 C3 -78.6(11)
C2 C1 Ru2 C3 37.2(10)
C10 C1 Ru2 C3 157(2)
C5 C1 Ru2 C4 -37.9(10)
C2 C1 Ru2 C4 77.9(11)
C10 C1 Ru2 C4 -162(2)
C5 C1 Ru2 C2 -115.8(15)
C10 C1 Ru2 C2 120(2)
C5 C1 Ru2 S1 -157.8(8)
C2 C1 Ru2 S1 -42.0(12)
C10 C1 Ru2 S1 78(2)
C3 C4 Ru2 C12 -138.6(14)
C5 C4 Ru2 C12 -19.8(18)
C7 C4 Ru2 C12 97.8(19)
C3 C4 Ru2 C11 127.2(12)
C5 C4 Ru2 C11 -114.0(12)
C7 C4 Ru2 C11 3.6(17)
C3 C4 Ru2 C5 -118.8(15)
C7 C4 Ru2 C5 118(2)
C5 C4 Ru2 C3 118.8(15)
C7 C4 Ru2 C3 -124(2)
C3 C4 Ru2 C1 -81.2(12)
C5 C4 Ru2 C1 37.6(11)
C7 C4 Ru2 C1 155.3(18)
C3 C4 Ru2 C2 -39.1(10)
C5 C4 Ru2 C2 79.7(11)
C7 C4 Ru2 C2 -162.6(18)
C3 C4 Ru2 S1 35.7(12)
C5 C4 Ru2 S1 154.5(9)
C7 C4 Ru2 S1 -87.9(16)
C1 C2 Ru2 C12 53.9(13)
C3 C2 Ru2 C12 172.3(11)
C9 C2 Ru2 C12 -67(2)
C1 C2 Ru2 C11 -110.2(19)
C3 C2 Ru2 C11 8(2)
C9 C2 Ru2 C11 129(2)
C1 C2 Ru2 C5 -38.2(11)
C3 C2 Ru2 C5 80.2(11)
C9 C2 Ru2 C5 -159(2)
C1 C2 Ru2 C3 -118.4(15)
C9 C2 Ru2 C3 120(2)
C3 C2 Ru2 C1 118.4(15)
C9 C2 Ru2 C1 -121(2)
C1 C2 Ru2 C4 -81.2(11)
C3 C2 Ru2 C4 37.2(10)
C9 C2 Ru2 C4 158(2)
C1 C2 Ru2 S1 147.5(10)
C3 C2 Ru2 S1 -94.1(9)
C9 C2 Ru2 S1 26.4(19)
Os1 S1 Ru2 C12 112.9(7)
Os2 S1 Ru2 C12 -2.3(7)
Os3 S1 Ru2 C12 -116.8(7)
Os1 S1 Ru2 C11 -156.7(7)
Os2 S1 Ru2 C11 88.1(7)
Os3 S1 Ru2 C11 -26.5(7)
Os1 S1 Ru2 C5 -19.0(15)
Os2 S1 Ru2 C5 -134.2(14)
Os3 S1 Ru2 C5 111.2(14)
Os1 S1 Ru2 C3 -43.2(6)
Os2 S1 Ru2 C3 -158.4(5)
Os3 S1 Ru2 C3 87.0(5)
Os1 S1 Ru2 C1 18.5(7)
Os2 S1 Ru2 C1 -96.7(6)
Os3 S1 Ru2 C1 148.8(6)
Os1 S1 Ru2 C4 -63.4(7)
Os2 S1 Ru2 C4 -178.6(6)
Os3 S1 Ru2 C4 66.8(7)
Os1 S1 Ru2 C2 -5.3(6)
Os2 S1 Ru2 C2 -120.5(5)
Os3 S1 Ru2 C2 124.9(6)
O3 C13 Os1 C15 -78(34)
O3 C13 Os1 C14 -176(33)
O3 C13 Os1 S1 75(34)
O3 C13 Os1 Os3 20(34)
O3 C13 Os1 Os2 47(35)
O5 C15 Os1 C13 133(35)
O5 C15 Os1 C14 -126(35)
O5 C15 Os1 S1 5(36)
O5 C15 Os1 Os3 36(35)
O5 C15 Os1 Os2 -28(35)
O4 C14 Os1 C13 1(39)
O4 C14 Os1 C15 -97(39)
O4 C14 Os1 S1 110(39)
O4 C14 Os1 Os3 136(38)
O4 C14 Os1 Os2 165(39)
Os2 S1 Os1 C13 -166.8(7)
Os3 S1 Os1 C13 -86.7(7)
Ru2 S1 Os1 C13 60.1(8)
Os2 S1 Os1 C15 -40.7(12)
Os3 S1 Os1 C15 39.4(12)
Ru2 S1 Os1 C15 -173.8(12)
Os2 S1 Os1 C14 88.1(6)
Os3 S1 Os1 C14 168.2(6)
Ru2 S1 Os1 C14 -44.9(7)
Os2 S1 Os1 Os3 -80.12(9)
Ru2 S1 Os1 Os3 146.8(4)
Os3 S1 Os1 Os2 80.12(9)
Ru2 S1 Os1 Os2 -133.1(4)
O6 C16 Os2 C18 -86(54)
O6 C16 Os2 C17 171(54)
O6 C16 Os2 S1 66(54)
O6 C16 Os2 Os1 11(54)
O6 C16 Os2 Os3 43(54)
O8 C18 Os2 C16 120(41)
O8 C18 Os2 C17 -144(41)
O8 C18 Os2 S1 9(42)
O8 C18 Os2 Os1 24(41)
O8 C18 Os2 Os3 -35(41)
O7 C17 Os2 C16 147(34)
O7 C17 Os2 C18 54(35)
O7 C17 Os2 S1 -113(34)
O7 C17 Os2 Os1 -95(34)
O7 C17 Os2 Os3 -59(35)
Os1 S1 Os2 C16 -89.9(7)
Os3 S1 Os2 C16 -164.9(7)
Ru2 S1 Os2 C16 54.8(7)
Os1 S1 Os2 C18 19.1(12)
Os3 S1 Os2 C18 -55.9(12)
Ru2 S1 Os2 C18 163.8(12)
Os1 S1 Os2 C17 171.5(7)
Os3 S1 Os2 C17 96.5(7)
Ru2 S1 Os2 C17 -43.8(7)
Os3 S1 Os2 Os1 -74.99(10)
Ru2 S1 Os2 Os1 144.7(3)
Os1 S1 Os2 Os3 74.99(10)
Ru2 S1 Os2 Os3 -140.3(3)
C13 Os1 Os2 C16 131.0(18)
C15 Os1 Os2 C16 -105.1(9)
C14 Os1 Os2 C16 -6.8(8)
S1 Os1 Os2 C16 97.0(6)
Os3 Os1 Os2 C16 161.1(6)
C13 Os1 Os2 C18 -136.6(18)
C15 Os1 Os2 C18 -12.7(9)
C14 Os1 Os2 C18 85.6(8)
S1 Os1 Os2 C18 -170.6(6)
Os3 Os1 Os2 C18 -106.5(6)
C13 Os1 Os2 C17 12(2)
C15 Os1 Os2 C17 136.4(18)
C14 Os1 Os2 C17 -125.3(18)
S1 Os1 Os2 C17 -21.5(17)
Os3 Os1 Os2 C17 42.6(17)
C13 Os1 Os2 S1 34.0(17)
C15 Os1 Os2 S1 157.9(7)
C14 Os1 Os2 S1 -103.7(6)
Os3 Os1 Os2 S1 64.07(13)
C13 Os1 Os2 Os3 -30.1(17)
C15 Os1 Os2 Os3 93.8(6)
C14 Os1 Os2 Os3 -167.8(6)
S1 Os1 Os2 Os3 -64.07(13)
O9 C19 Os3 C21 -110(12)
O9 C19 Os3 C20 154(12)
O9 C19 Os3 S1 11(13)
O9 C19 Os3 Os1 -15(12)
O9 C19 Os3 Os2 45(12)
O11 C21 Os3 C19 83(100)
O11 C21 Os3 C20 -178(100)
O11 C21 Os3 S1 -71(100)
O11 C21 Os3 Os1 -17(100)
O11 C21 Os3 Os2 -42(100)
O10 C20 Os3 C19 75(66)
O10 C20 Os3 C21 -19(66)
O10 C20 Os3 S1 -123(66)
O10 C20 Os3 Os1 -136(65)
O10 C20 Os3 Os2 -177(100)
Os1 S1 Os3 C19 -31.6(14)
Os2 S1 Os3 C19 43.7(14)
Ru2 S1 Os3 C19 177.6(14)
Os1 S1 Os3 C21 87.1(7)
Os2 S1 Os3 C21 162.5(7)
Ru2 S1 Os3 C21 -63.6(7)
Os1 S1 Os3 C20 -174.0(8)
Os2 S1 Os3 C20 -98.6(8)
Ru2 S1 Os3 C20 35.3(8)
Os2 S1 Os3 Os1 75.38(9)
Ru2 S1 Os3 Os1 -150.8(3)
Os1 S1 Os3 Os2 -75.38(9)
Ru2 S1 Os3 Os2 133.9(3)
C13 Os1 Os3 C19 -90.5(9)
C15 Os1 Os3 C19 6.1(9)
C14 Os1 Os3 C19 133.9(16)
S1 Os1 Os3 C19 164.6(6)
Os2 Os1 Os3 C19 100.9(6)
C13 Os1 Os3 C21 3.4(9)
C15 Os1 Os3 C21 100.0(9)
C14 Os1 Os3 C21 -132.2(16)
S1 Os1 Os3 C21 -101.5(6)
Os2 Os1 Os3 C21 -165.2(6)
C13 Os1 Os3 C20 121(2)
C15 Os1 Os3 C20 -142(2)
C14 Os1 Os3 C20 -15(2)
S1 Os1 Os3 C20 16(2)
Os2 Os1 Os3 C20 -48(2)
C13 Os1 Os3 S1 104.9(6)
C15 Os1 Os3 S1 -158.5(6)
C14 Os1 Os3 S1 -30.7(15)
Os2 Os1 Os3 S1 -63.70(12)
C13 Os1 Os3 Os2 168.6(6)
C15 Os1 Os3 Os2 -94.8(6)
C14 Os1 Os3 Os2 33.0(15)
S1 Os1 Os3 Os2 63.70(12)
C16 Os2 Os3 C19 -130.2(15)
C18 Os2 Os3 C19 -4.7(11)
C17 Os2 Os3 C19 103.1(11)
S1 Os2 Os3 C19 -159.2(9)
Os1 Os2 Os3 C19 -92.6(9)
C16 Os2 Os3 C21 -7.0(17)
C18 Os2 Os3 C21 118.5(14)
C17 Os2 Os3 C21 -133.7(14)
S1 Os2 Os3 C21 -36.0(13)
Os1 Os2 Os3 C21 30.6(13)
C16 Os2 Os3 C20 126.2(14)
C18 Os2 Os3 C20 -108.3(10)
C17 Os2 Os3 C20 -0.5(10)
S1 Os2 Os3 C20 97.2(8)
Os1 Os2 Os3 C20 163.7(8)
C16 Os2 Os3 S1 29.0(12)
C18 Os2 Os3 S1 154.5(6)
C17 Os2 Os3 S1 -97.7(7)
Os1 Os2 Os3 S1 66.56(13)
C16 Os2 Os3 Os1 -37.5(12)
C18 Os2 Os3 Os1 88.0(6)
C17 Os2 Os3 Os1 -164.3(7)
S1 Os2 Os3 Os1 -66.56(13)
